data_2207498
loop_
_publ_author_name
'You, Zhong-Lu'

_publ_section_title
;
 Bis[4-bromo-2-(cyclopropyliminomethyl)phenolato]zinc(II)
;
_journal_coeditor_code CI6696
_journal_issue 12
_journal_name_full 'Acta Crystallographica Section E'
_journal_page_first m2501
_journal_page_last m2502
_journal_paper_doi 10.1107/S1600536805035579
_journal_volume 61
_journal_year 2005
_chemical_formula_iupac '[Zn (C10 H9 Br1 N1 O1)2]'
_chemical_formula_moiety 'C20 H18 Br2 N2 O2 Zn'
_chemical_formula_sum 'C20 H18 Br2 N2 O2 Zn'
_chemical_formula_weight 543.55
_chemical_name_systematic
;
Bis[4-bromo-2-(cyclopropyliminomethyl)phenolato]zinc(II)
;
_space_group_IT_number 61
_symmetry_cell_setting orthorhombic
_symmetry_space_group_name_Hall '-P 2ac 2ab'
_symmetry_space_group_name_H-M 'P b c a'
_atom_sites_solution_hydrogens geom
_atom_sites_solution_primary direct
_atom_sites_solution_secondary difmap
_audit_creation_method SHELXL-97
_cell_angle_alpha 90.00
_cell_angle_beta 90.00
_cell_angle_gamma 90.00
_cell_formula_units_Z 8
_cell_length_a 23.260(2)
_cell_length_b 13.305(2)
_cell_length_c 13.119(3)
_cell_measurement_reflns_used 4849
_cell_measurement_temperature 298(2)
_cell_measurement_theta_max 23.6
_cell_measurement_theta_min 2.3
_cell_volume 4060.0(12)
_computing_cell_refinement SMART
_computing_data_collection 'SMART (Bruker, 1998)'
_computing_data_reduction 'SAINT (Bruker, 1998)'
_computing_molecular_graphics 'SHELXTL (Sheldrick, 1997b)'
_computing_publication_material SHELXTL
_computing_structure_refinement 'SHELXL97 (Sheldrick, 1997a)'
_computing_structure_solution 'SHELXS97 (Sheldrick, 1997a)'
_diffrn_ambient_temperature 298(2)
_diffrn_measured_fraction_theta_full 0.991
_diffrn_measured_fraction_theta_max 0.991
_diffrn_measurement_device_type 'Bruker SMART CCD area-detector'
_diffrn_measurement_method \w
_diffrn_radiation_monochromator graphite
_diffrn_radiation_source 'fine-focus sealed tube'
_diffrn_radiation_type MoK\a
_diffrn_radiation_wavelength 0.71073
_diffrn_reflns_av_R_equivalents 0.0647
_diffrn_reflns_av_sigmaI/netI 0.0599
_diffrn_reflns_limit_h_max 28
_diffrn_reflns_limit_h_min -29
_diffrn_reflns_limit_k_max 17
_diffrn_reflns_limit_k_min -16
_diffrn_reflns_limit_l_max 16
_diffrn_reflns_limit_l_min -16
_diffrn_reflns_number 21839
_diffrn_reflns_theta_full 27.50
_diffrn_reflns_theta_max 27.50
_diffrn_reflns_theta_min 1.75
_diffrn_standards_number 0
_exptl_absorpt_coefficient_mu 5.164
_exptl_absorpt_correction_T_max 0.538
_exptl_absorpt_correction_T_min 0.346
_exptl_absorpt_correction_type multi-scan
_exptl_absorpt_process_details '(SADABS; Sheldrick, 1996)'
_exptl_crystal_colour colourless
_exptl_crystal_density_diffrn 1.779
_exptl_crystal_density_method 'not measured'
_exptl_crystal_description Block
_exptl_crystal_F_000 2144
_exptl_crystal_size_max 0.24
_exptl_crystal_size_mid 0.20
_exptl_crystal_size_min 0.12
_refine_diff_density_max 0.549
_refine_diff_density_min -0.783
_refine_ls_extinction_method none
_refine_ls_goodness_of_fit_ref 1.010
_refine_ls_hydrogen_treatment constr
_refine_ls_matrix_type full
_refine_ls_number_parameters 244
_refine_ls_number_reflns 4619
_refine_ls_number_restraints 0
_refine_ls_restrained_S_all 1.010
_refine_ls_R_factor_all 0.1033
_refine_ls_R_factor_gt 0.0431
_refine_ls_shift/su_max 0.001
_refine_ls_shift/su_mean 0.000
_refine_ls_structure_factor_coef Fsqd
_refine_ls_weighting_details 'calc w=1/[\s^2^(Fo^2^)+(0.0401P)^2^+2.1967P] where P=(Fo^2^+2Fc^2^)/3'
_refine_ls_weighting_scheme calc
_refine_ls_wR_factor_gt 0.0824
_refine_ls_wR_factor_ref 0.1016
_reflns_number_gt 2693
_reflns_number_total 4619
_reflns_threshold_expression I>2\s(I)
_cod_data_source_file ci6696.cif
_cod_data_source_block I
_cod_depositor_comments
;
The following automatic conversions were performed:
'_symmetry_cell_setting' value 'Orthorhombic' changed to 'orthorhombic'
according to '/home/saulius/struct/CIF-dictionaries/cif_core.dic'
dictionary named 'cif_core.dic' version 2.4.1 from 2010-06-29.

Automatic conversion script
Id: cif_fix_enum 1527 2010-12-29 10:47:43Z saulius 

The following automatic conversions were performed:

'_symmetry_cell_setting' value 'Orthorhombic' changed to
'orthorhombic' according to
/home/saulius/struct/CIF-dictionaries/cif_core.dic dictionary named
'cif_core.dic' version 2.4.1 from 2010-06-29.

Automatic conversion script
Id: cif_fix_values 1715 2011-07-08 13:25:40Z adriana 
;
_cod_database_code 2207498
_cod_database_fobs_code 2207498

loop_
_symmetry_equiv_pos_as_xyz
'x, y, z'
'-x+1/2, -y, z+1/2'
'x+1/2, -y+1/2, -z'
'-x, y+1/2, -z+1/2'
'-x, -y, -z'
'x-1/2, y, -z-1/2'
'-x-1/2, y-1/2, z'
'x, -y-1/2, z-1/2'

loop_
_atom_site_label
_atom_site_fract_x
_atom_site_fract_y
_atom_site_fract_z
_atom_site_U_iso_or_equiv
_atom_site_adp_type
_atom_site_calc_flag
_atom_site_refinement_flags
_atom_site_occupancy
_atom_site_type_symbol
Zn1 0.76037(2) 0.13990(3) 0.33956(4) 0.03721(14) Uani d . 1 Zn
Br1 0.51249(2) -0.10138(4) 0.10635(5) 0.0729(2) Uani d . 1 Br
Br2 0.98190(3) 0.41105(5) 0.62473(4) 0.0797(2) Uani d . 1 Br
O1 0.69883(12) 0.1778(2) 0.2504(2) 0.0451(7) Uani d . 1 O
O2 0.83049(12) 0.2094(2) 0.3144(2) 0.0455(8) Uani d . 1 O
N1 0.75946(13) -0.0070(2) 0.3064(2) 0.0366(8) Uani d . 1 N
N2 0.74880(14) 0.1859(3) 0.4843(2) 0.0406(9) Uani d . 1 N
C1 0.66665(15) 0.0079(3) 0.2194(3) 0.0315(9) Uani d . 1 C
C2 0.65917(17) 0.1142(3) 0.2201(3) 0.0363(10) Uani d . 1 C
C3 0.60622(18) 0.1511(3) 0.1862(3) 0.0439(11) Uani d . 1 C
H3 0.6000 0.2201 0.1866 0.053 Uiso calc R 1 H
C4 0.56289(18) 0.0888(4) 0.1522(3) 0.0467(11) Uani d . 1 C
H4 0.5280 0.1156 0.1309 0.056 Uiso calc R 1 H
C5 0.57194(17) -0.0138(3) 0.1503(3) 0.0421(10) Uani d . 1 C
C6 0.62259(16) -0.0534(3) 0.1827(3) 0.0381(10) Uani d . 1 C
H6 0.6280 -0.1226 0.1804 0.046 Uiso calc R 1 H
C7 0.71656(16) -0.0441(3) 0.2572(3) 0.0344(9) Uani d . 1 C
H7 0.7180 -0.1128 0.2446 0.041 Uiso calc R 1 H
C8 0.80398(19) -0.0748(3) 0.3382(3) 0.0506(12) Uani d . 1 C
H8 0.7965 -0.1462 0.3256 0.061 Uiso calc R 1 H
C9 0.8646(2) -0.0430(5) 0.3295(5) 0.087(2) Uani d . 1 C
H9A 0.8927 -0.0934 0.3101 0.105 Uiso calc R 1 H
H9B 0.8722 0.0240 0.3036 0.105 Uiso calc R 1 H
C10 0.8380(3) -0.0517(4) 0.4305(5) 0.0842(19) Uani d . 1 C
H10A 0.8292 0.0099 0.4668 0.101 Uiso calc R 1 H
H10B 0.8497 -0.1075 0.4733 0.101 Uiso calc R 1 H
C11 0.84267(17) 0.2690(3) 0.4872(3) 0.0345(10) Uani d . 1 C
C12 0.86212(18) 0.2509(3) 0.3863(3) 0.0384(10) Uani d . 1 C
C13 0.91874(19) 0.2805(3) 0.3622(3) 0.0447(11) Uani d . 1 C
H13 0.9331 0.2669 0.2975 0.054 Uiso calc R 1 H
C14 0.95302(19) 0.3284(3) 0.4313(4) 0.0516(12) Uani d . 1 C
H14 0.9900 0.3480 0.4130 0.062 Uiso calc R 1 H
C15 0.93305(19) 0.3477(3) 0.5280(4) 0.0477(12) Uani d . 1 C
C16 0.87939(18) 0.3185(3) 0.5561(3) 0.0423(10) Uani d . 1 C
H16 0.8667 0.3314 0.6221 0.051 Uiso calc R 1 H
C17 0.78764(18) 0.2398(3) 0.5272(3) 0.0397(10) Uani d . 1 C
H17 0.7791 0.2629 0.5924 0.048 Uiso calc R 1 H
C18 0.6980(2) 0.1634(4) 0.5433(3) 0.0584(14) Uani d . 1 C
H18 0.6954 0.1962 0.6101 0.070 Uiso calc R 1 H
C19 0.6734(4) 0.0622(6) 0.5364(7) 0.147(4) Uani d . 1 C
H19A 0.6921 0.0143 0.4915 0.176 Uiso calc R 1 H
H19B 0.6571 0.0333 0.5978 0.176 Uiso calc R 1 H
C20 0.6431(3) 0.1469(8) 0.4895(5) 0.135(4) Uani d . 1 C
H20A 0.6082 0.1704 0.5221 0.162 Uiso calc R 1 H
H20B 0.6432 0.1514 0.4157 0.162 Uiso calc R 1 H

loop_
_atom_site_aniso_label
_atom_site_aniso_U_11
_atom_site_aniso_U_22
_atom_site_aniso_U_33
_atom_site_aniso_U_12
_atom_site_aniso_U_13
_atom_site_aniso_U_23
Zn1 0.0462(3) 0.0354(3) 0.0301(3) -0.0062(2) -0.0045(2) -0.0029(2)
Br1 0.0444(3) 0.0832(4) 0.0912(5) -0.0143(3) -0.0187(3) -0.0090(3)
Br2 0.0779(4) 0.0970(5) 0.0641(4) -0.0389(3) -0.0266(3) -0.0034(3)
O1 0.0579(18) 0.0338(16) 0.0435(19) -0.0032(14) -0.0127(15) 0.0019(14)
O2 0.0556(18) 0.0536(19) 0.0274(17) -0.0166(15) 0.0024(14) -0.0075(14)
N1 0.0393(18) 0.0364(19) 0.034(2) 0.0025(16) -0.0068(16) -0.0019(15)
N2 0.048(2) 0.042(2) 0.033(2) -0.0089(17) 0.0003(16) -0.0025(16)
C1 0.039(2) 0.030(2) 0.025(2) -0.0019(18) -0.0018(17) -0.0034(18)
C2 0.046(2) 0.042(3) 0.021(2) 0.000(2) -0.0016(18) -0.0042(19)
C3 0.051(3) 0.040(3) 0.041(3) 0.012(2) -0.003(2) -0.001(2)
C4 0.039(2) 0.067(3) 0.035(3) 0.013(2) -0.0021(19) -0.001(2)
C5 0.036(2) 0.053(3) 0.037(3) -0.006(2) 0.0007(19) -0.005(2)
C6 0.039(2) 0.042(3) 0.032(2) -0.001(2) 0.0012(19) -0.0030(19)
C7 0.043(2) 0.028(2) 0.033(2) 0.0005(18) -0.0018(19) -0.0045(18)
C8 0.054(3) 0.039(3) 0.059(3) 0.007(2) -0.018(2) -0.002(2)
C9 0.048(3) 0.094(5) 0.120(6) 0.010(3) -0.036(4) -0.005(4)
C10 0.101(5) 0.080(4) 0.072(4) 0.029(4) -0.055(4) -0.014(3)
C11 0.045(2) 0.028(2) 0.030(2) -0.0035(19) -0.0070(19) 0.0010(18)
C12 0.047(2) 0.040(2) 0.029(3) -0.004(2) -0.0061(19) 0.005(2)
C13 0.050(3) 0.050(3) 0.034(3) -0.004(2) 0.001(2) 0.007(2)
C14 0.044(3) 0.054(3) 0.057(3) -0.013(2) -0.008(2) 0.004(3)
C15 0.052(3) 0.044(3) 0.047(3) -0.012(2) -0.017(2) 0.002(2)
C16 0.054(3) 0.038(3) 0.035(3) -0.004(2) -0.008(2) -0.001(2)
C17 0.050(3) 0.040(3) 0.029(2) -0.004(2) 0.001(2) -0.004(2)
C18 0.065(3) 0.075(4) 0.035(3) -0.026(3) 0.018(2) -0.026(2)
C19 0.182(10) 0.116(6) 0.143(8) -0.110(6) 0.105(7) -0.072(6)
C20 0.062(4) 0.281(12) 0.063(5) -0.077(6) 0.020(3) -0.061(6)

loop_
_atom_type_symbol
_atom_type_description
_atom_type_scat_dispersion_real
_atom_type_scat_dispersion_imag
_atom_type_scat_source
C C 0.0033 0.0016 'International Tables Vol C Tables 4.2.6.8 and 6.1.1.4'
H H 0.0000 0.0000 'International Tables Vol C Tables 4.2.6.8 and 6.1.1.4'
Br Br -0.2901 2.4595 'International Tables Vol C Tables 4.2.6.8 and 6.1.1.4'
N N 0.0061 0.0033 'International Tables Vol C Tables 4.2.6.8 and 6.1.1.4'
O O 0.0106 0.0060 'International Tables Vol C Tables 4.2.6.8 and 6.1.1.4'
Zn Zn 0.2839 1.4301 'International Tables Vol C Tables 4.2.6.8 and 6.1.1.4'

loop_
_geom_angle_atom_site_label_1
_geom_angle_atom_site_label_2
_geom_angle_atom_site_label_3
_geom_angle
_geom_angle_publ_flag
O2 Zn1 O1 113.95(12) y
O2 Zn1 N1 116.46(13) y
O1 Zn1 N1 96.69(12) y
O2 Zn1 N2 97.50(12) y
O1 Zn1 N2 113.33(13) y
N1 Zn1 N2 120.01(14) y
C2 O1 Zn1 122.7(3) ?
C12 O2 Zn1 123.9(2) ?
C7 N1 C8 117.7(3) ?
C7 N1 Zn1 119.4(3) ?
C8 N1 Zn1 122.9(3) ?
C17 N2 C18 117.1(4) ?
C17 N2 Zn1 119.3(3) ?
C18 N2 Zn1 123.5(3) ?
C6 C1 C2 119.5(4) ?
C6 C1 C7 115.5(3) ?
C2 C1 C7 125.0(3) ?
O1 C2 C3 119.3(4) ?
O1 C2 C1 123.7(4) ?
C3 C2 C1 117.0(4) ?
C4 C3 C2 122.4(4) ?
C4 C3 H3 118.8 ?
C2 C3 H3 118.8 ?
C3 C4 C5 119.2(4) ?
C3 C4 H4 120.4 ?
C5 C4 H4 120.4 ?
C6 C5 C4 120.7(4) ?
C6 C5 Br1 119.2(3) ?
C4 C5 Br1 120.1(3) ?
C5 C6 C1 121.2(4) ?
C5 C6 H6 119.4 ?
C1 C6 H6 119.4 ?
N1 C7 C1 127.9(4) ?
N1 C7 H7 116.1 ?
C1 C7 H7 116.1 ?
N1 C8 C9 119.1(4) ?
N1 C8 C10 119.6(4) ?
C9 C8 C10 59.5(3) ?
N1 C8 H8 115.7 ?
C9 C8 H8 115.7 ?
C10 C8 H8 115.7 ?
C10 C9 C8 60.3(3) ?
C10 C9 H9A 117.7 ?
C8 C9 H9A 117.7 ?
C10 C9 H9B 117.7 ?
C8 C9 H9B 117.7 ?
H9A C9 H9B 114.9 ?
C9 C10 C8 60.1(3) ?
C9 C10 H10A 117.8 ?
C8 C10 H10A 117.8 ?
C9 C10 H10B 117.8 ?
C8 C10 H10B 117.8 ?
H10A C10 H10B 114.9 ?
C16 C11 C12 119.0(4) ?
C16 C11 C17 115.6(4) ?
C12 C11 C17 125.4(4) ?
O2 C12 C13 118.6(4) ?
O2 C12 C11 124.1(4) ?
C13 C12 C11 117.3(4) ?
C14 C13 C12 121.8(4) ?
C14 C13 H13 119.1 ?
C12 C13 H13 119.1 ?
C13 C14 C15 120.2(4) ?
C13 C14 H14 119.9 ?
C15 C14 H14 119.9 ?
C16 C15 C14 120.5(4) ?
C16 C15 Br2 119.6(4) ?
C14 C15 Br2 119.8(3) ?
C15 C16 C11 121.1(4) ?
C15 C16 H16 119.4 ?
C11 C16 H16 119.4 ?
N2 C17 C11 128.1(4) ?
N2 C17 H17 115.9 ?
C11 C17 H17 115.9 ?
N2 C18 C19 118.5(5) ?
N2 C18 C20 118.8(4) ?
C19 C18 C20 59.7(5) ?
N2 C18 H18 116.0 ?
C19 C18 H18 116.0 ?
C20 C18 H18 116.0 ?
C20 C19 C18 60.5(4) ?
C20 C19 H19A 117.7 ?
C18 C19 H19A 117.7 ?
C20 C19 H19B 117.7 ?
C18 C19 H19B 117.7 ?
H19A C19 H19B 114.8 ?
C19 C20 C18 59.8(5) ?
C19 C20 H20A 117.8 ?
C18 C20 H20A 117.8 ?
C19 C20 H20B 117.8 ?
C18 C20 H20B 117.8 ?
H20A C20 H20B 114.9 ?

loop_
_geom_bond_atom_site_label_1
_geom_bond_atom_site_label_2
_geom_bond_distance
_geom_bond_publ_flag
Zn1 O2 1.904(3) y
Zn1 O1 1.916(3) y
Zn1 N1 2.002(3) y
Zn1 N2 2.013(3) y
Br1 C5 1.898(4) ?
Br2 C15 1.900(4) ?
O1 C2 1.313(4) ?
O2 C12 1.317(4) ?
N1 C7 1.286(4) ?
N1 C8 1.435(5) ?
N2 C17 1.284(5) ?
N2 C18 1.443(5) ?
C1 C6 1.396(5) ?
C1 C2 1.425(5) ?
C1 C7 1.439(5) ?
C2 C3 1.398(5) ?
C3 C4 1.379(6) ?
C3 H3 0.93 ?
C4 C5 1.381(6) ?
C4 H4 0.93 ?
C5 C6 1.359(5) ?
C6 H6 0.93 ?
C7 H7 0.93 ?
C8 C9 1.476(7) ?
C8 C10 1.479(6) ?
C8 H8 0.98 ?
C9 C10 1.467(8) ?
C9 H9A 0.97 ?
C9 H9B 0.97 ?
C10 H10A 0.97 ?
C10 H10B 0.97 ?
C11 C16 1.408(5) ?
C11 C12 1.419(5) ?
C11 C17 1.437(5) ?
C12 C13 1.410(6) ?
C13 C14 1.365(6) ?
C13 H13 0.93 ?
C14 C15 1.375(6) ?
C14 H14 0.93 ?
C15 C16 1.358(6) ?
C16 H16 0.93 ?
C17 H17 0.93 ?
C18 C19 1.467(7) ?
C18 C20 1.477(8) ?
C18 H18 0.98 ?
C19 C20 1.465(11) ?
C19 H19A 0.97 ?
C19 H19B 0.97 ?
C20 H20A 0.97 ?
C20 H20B 0.97 ?

loop_
_geom_hbond_atom_site_label_D
_geom_hbond_atom_site_label_H
_geom_hbond_atom_site_label_A
_geom_hbond_site_symmetry_A
_geom_hbond_distance_DH
_geom_hbond_distance_HA
_geom_hbond_distance_DA
_geom_hbond_angle_DHA
_geom_hbond_publ_flag
C8 H8 O1 7_755 0.98 2.54 3.488(5) 162 y
C18 H18 O1 8_566 0.98 2.49 3.442(5) 163 y
C20 H20B O1 . 0.97 2.55 3.419(7) 149 y
